data_2236630
loop_
_publ_author_name
'Maji, Biplab'
'Mayr, Herbert'
'Mayer, Peter'

_publ_section_title
;
 (<i>Z</i>)-2-[Methoxy(phenyl)methylidene]-3,4,5-trimethyl-2,3-dihydro-1,3-thiazole
;
_journal_coeditor_code SU2484
_journal_issue 9
_journal_name_full 'Acta Crystallographica Section E'
_journal_page_first o2644
_journal_paper_doi 10.1107/S1600536812034137
_journal_volume 68
_journal_year 2012
_chemical_formula_iupac 'C14 H17 N O S'
_chemical_formula_moiety 'C14 H17 N O S'
_chemical_formula_sum 'C14 H17 N O S'
_chemical_formula_weight 247.357
_chemical_name_systematic
;
(<i>Z</i>)-2-[Methoxy(phenyl)methylidene]-3,4,5-trimethyl-2,3-dihydro-
1,3-thiazole
;
_space_group_IT_number 14
_symmetry_cell_setting monoclinic
_symmetry_space_group_name_Hall '-P 2ybc'
_symmetry_space_group_name_H-M 'P 1 21/c 1'
_atom_sites_solution_hydrogens geom
_atom_sites_solution_primary direct
_atom_sites_solution_secondary difmap
_audit_creation_method SHELXL97
_cell_angle_alpha 90.00
_cell_angle_beta 103.381(5)
_cell_angle_gamma 90.00
_cell_formula_units_Z 4
_cell_length_a 15.9660(7)
_cell_length_b 6.8902(3)
_cell_length_c 12.1520(6)
_cell_measurement_reflns_used 4082
_cell_measurement_temperature 173(2)
_cell_measurement_theta_max 26.2425
_cell_measurement_theta_min 4.4885
_cell_volume 1300.54(11)
_computing_cell_refinement
;
CrysAlis PRO (Oxford Diffraction, 2009)
;
_computing_data_collection
;
CrysAlis PRO (Oxford Diffraction, 2009)
;
_computing_data_reduction
;
CrysAlis PRO (Oxford Diffraction, 2009)
;
_computing_molecular_graphics 'ORTEP-3 (Farrugia, 1997) and PLATON (Spek, 2009)'
_computing_publication_material 'SHELXL97 (Sheldrick, 2008)'
_computing_structure_refinement 'SHELXL97 (Sheldrick, 2008)'
_computing_structure_solution
;
SIR99 (Altomare <i>et al.</i>, 1999)
;
_diffrn_ambient_temperature 173(2)
_diffrn_detector_area_resol_mean 15.9809
_diffrn_measured_fraction_theta_full 0.995
_diffrn_measured_fraction_theta_max 0.995
_diffrn_measurement_device 'CCD camera on \k-goniostat'
_diffrn_measurement_device_type 'Oxford Diffraction Xcalibur'
_diffrn_measurement_method '\w scans'
_diffrn_radiation_monochromator graphite
_diffrn_radiation_source 'fine-focus sealed tube'
_diffrn_radiation_type MoK\a
_diffrn_radiation_wavelength 0.71073
_diffrn_reflns_av_R_equivalents 0.0285
_diffrn_reflns_av_sigmaI/netI 0.0333
_diffrn_reflns_limit_h_max 18
_diffrn_reflns_limit_h_min -19
_diffrn_reflns_limit_k_max 8
_diffrn_reflns_limit_k_min -7
_diffrn_reflns_limit_l_max 15
_diffrn_reflns_limit_l_min -13
_diffrn_reflns_number 9041
_diffrn_reflns_theta_full 26.32
_diffrn_reflns_theta_max 26.32
_diffrn_reflns_theta_min 4.50
_exptl_absorpt_coefficient_mu 0.232
_exptl_absorpt_correction_T_max 1.00000
_exptl_absorpt_correction_T_min 0.95300
_exptl_absorpt_correction_type multi-scan
_exptl_absorpt_process_details
;
(CrysAlis PRO; Oxford Diffraction, 2009)
;
_exptl_crystal_colour yellow
_exptl_crystal_density_diffrn 1.26333(10)
_exptl_crystal_density_method 'not measured'
_exptl_crystal_description block
_exptl_crystal_F_000 528
_exptl_crystal_size_max 0.35
_exptl_crystal_size_mid 0.25
_exptl_crystal_size_min 0.17
_refine_diff_density_max 0.291
_refine_diff_density_min -0.188
_refine_ls_extinction_method none
_refine_ls_goodness_of_fit_ref 1.079
_refine_ls_hydrogen_treatment constr
_refine_ls_matrix_type full
_refine_ls_number_parameters 158
_refine_ls_number_reflns 2637
_refine_ls_number_restraints 0
_refine_ls_restrained_S_all 1.079
_refine_ls_R_factor_all 0.0491
_refine_ls_R_factor_gt 0.0362
_refine_ls_shift/su_max 0.000
_refine_ls_shift/su_mean 0.000
_refine_ls_structure_factor_coef Fsqd
_refine_ls_weighting_details 'calc w=1/[\s^2^(Fo^2^)+(0.0601P)^2^] where P=(Fo^2^+2Fc^2^)/3'
_refine_ls_weighting_scheme calc
_refine_ls_wR_factor_gt 0.1003
_refine_ls_wR_factor_ref 0.1043
_reflns_number_gt 2023
_reflns_number_total 2637
_reflns_threshold_expression I>2sigma(I)
_cod_data_source_file su2484.cif
_cod_data_source_block I
_cod_original_cell_volume 1300.54(10)
_cod_original_sg_symbol_H-M 'P 21/c'
_cod_database_code 2236630
_cod_database_fobs_code 2236630

loop_
_symmetry_equiv_pos_as_xyz
'x, y, z'
'-x, y+1/2, -z+1/2'
'-x, -y, -z'
'x, -y-1/2, z-1/2'

loop_
_atom_site_type_symbol
_atom_site_label
_atom_site_fract_x
_atom_site_fract_y
_atom_site_fract_z
_atom_site_U_iso_or_equiv
_atom_site_adp_type
_atom_site_calc_flag
_atom_site_refinement_flags
_atom_site_occupancy
_atom_site_symmetry_multiplicity
S S1 0.39851(3) 0.51962(7) 0.17439(4) 0.03514(16) Uani d . 1 1
O O1 0.33687(7) 0.25112(16) 0.31574(8) 0.0298(3) Uani d . 1 1
N N1 0.23682(8) 0.61091(19) 0.10461(10) 0.0248(3) Uani d . 1 1
C C1 0.36863(11) 0.7059(3) 0.07369(13) 0.0314(4) Uani d . 1 1
C C2 0.28401(11) 0.7353(2) 0.04813(12) 0.0282(4) Uani d . 1 1
C C3 0.28957(10) 0.4751(2) 0.17383(12) 0.0229(3) Uani d . 1 1
C C4 0.26767(9) 0.3291(2) 0.23561(12) 0.0227(3) Uani d . 1 1
C C5 0.18289(9) 0.2433(2) 0.22982(12) 0.0213(3) Uani d . 1 1
C C6 0.11844(10) 0.2412(2) 0.12977(12) 0.0246(3) Uani d . 1 1
H H6 0.1286 0.3031 0.0642 0.030 Uiso calc R 1 1
C C7 0.04027(10) 0.1508(2) 0.12457(13) 0.0271(4) Uani d . 1 1
H H7 -0.0027 0.1525 0.0559 0.033 Uiso calc R 1 1
C C8 0.02412(10) 0.0577(2) 0.21848(14) 0.0297(4) Uani d . 1 1
H H8 -0.0297 -0.0040 0.2149 0.036 Uiso calc R 1 1
C C9 0.08769(11) 0.0561(2) 0.31769(13) 0.0294(4) Uani d . 1 1
H H9 0.0775 -0.0084 0.3824 0.035 Uiso calc R 1 1
C C10 0.16563(10) 0.1466(2) 0.32384(12) 0.0252(3) Uani d . 1 1
H H10 0.2083 0.1435 0.3928 0.030 Uiso calc R 1 1
C C11 0.43748(12) 0.8120(3) 0.03234(16) 0.0437(5) Uani d . 1 1
H H11A 0.4110 0.9126 -0.0216 0.065 Uiso calc R 1 1
H H11B 0.4689 0.7204 -0.0049 0.065 Uiso calc R 1 1
H H11C 0.4775 0.8725 0.0966 0.065 Uiso calc R 1 1
C C12 0.23515(12) 0.8848(3) -0.03065(15) 0.0425(5) Uani d . 1 1
H H12A 0.2160 0.9881 0.0133 0.064 Uiso calc R 1 1
H H12B 0.1849 0.8242 -0.0806 0.064 Uiso calc R 1 1
H H12C 0.2725 0.9401 -0.0762 0.064 Uiso calc R 1 1
C C13 0.15990(10) 0.6830(2) 0.13668(13) 0.0288(4) Uani d . 1 1
H H13A 0.1086 0.6296 0.0853 0.043 Uiso calc R 1 1
H H13B 0.1585 0.8250 0.1319 0.043 Uiso calc R 1 1
H H13C 0.1610 0.6429 0.2144 0.043 Uiso calc R 1 1
C C14 0.35969(12) 0.0583(3) 0.28898(16) 0.0424(5) Uani d . 1 1
H H14A 0.3103 -0.0282 0.2843 0.064 Uiso calc R 1 1
H H14B 0.4082 0.0121 0.3482 0.064 Uiso calc R 1 1
H H14C 0.3762 0.0594 0.2162 0.064 Uiso calc R 1 1

loop_
_atom_site_aniso_label
_atom_site_aniso_U_11
_atom_site_aniso_U_22
_atom_site_aniso_U_33
_atom_site_aniso_U_12
_atom_site_aniso_U_13
_atom_site_aniso_U_23
S1 0.0248(2) 0.0356(3) 0.0462(3) -0.00279(18) 0.01062(19) 0.00815(19)
O1 0.0287(6) 0.0251(7) 0.0319(6) 0.0017(5) -0.0005(5) 0.0051(5)
N1 0.0293(7) 0.0198(7) 0.0265(7) 0.0006(6) 0.0094(5) 0.0047(5)
C1 0.0376(10) 0.0279(9) 0.0311(9) -0.0085(8) 0.0129(7) -0.0003(7)
C2 0.0385(10) 0.0235(9) 0.0241(8) -0.0066(7) 0.0105(7) 0.0006(6)
C3 0.0223(8) 0.0220(8) 0.0247(8) 0.0002(6) 0.0061(6) -0.0015(6)
C4 0.0235(8) 0.0203(8) 0.0237(8) 0.0030(6) 0.0040(6) 0.0014(6)
C5 0.0249(8) 0.0150(8) 0.0247(8) 0.0017(6) 0.0074(6) -0.0015(6)
C6 0.0311(9) 0.0179(8) 0.0261(8) 0.0042(7) 0.0091(6) 0.0005(6)
C7 0.0268(8) 0.0195(8) 0.0326(9) 0.0032(7) 0.0019(7) -0.0051(6)
C8 0.0269(9) 0.0205(9) 0.0437(10) -0.0023(7) 0.0119(7) -0.0036(7)
C9 0.0379(10) 0.0217(9) 0.0324(9) -0.0027(7) 0.0161(7) 0.0013(7)
C10 0.0311(9) 0.0211(8) 0.0237(8) -0.0003(7) 0.0070(6) 0.0000(6)
C11 0.0455(11) 0.0442(12) 0.0455(10) -0.0170(9) 0.0192(9) 0.0017(9)
C12 0.0496(11) 0.0405(12) 0.0375(10) -0.0028(9) 0.0103(8) 0.0157(8)
C13 0.0321(9) 0.0225(9) 0.0330(9) 0.0036(7) 0.0101(7) 0.0026(7)
C14 0.0347(10) 0.0302(11) 0.0598(12) 0.0092(8) 0.0059(9) 0.0059(9)

loop_
_atom_type_symbol
_atom_type_description
_atom_type_scat_dispersion_real
_atom_type_scat_dispersion_imag
_atom_type_scat_source
C C 0.0033 0.0016 'International Tables Vol C Tables 4.2.6.8 and 6.1.1.4'
H H 0.0000 0.0000 'International Tables Vol C Tables 4.2.6.8 and 6.1.1.4'
N N 0.0061 0.0033 'International Tables Vol C Tables 4.2.6.8 and 6.1.1.4'
O O 0.0106 0.0060 'International Tables Vol C Tables 4.2.6.8 and 6.1.1.4'
S S 0.1246 0.1234 'International Tables Vol C Tables 4.2.6.8 and 6.1.1.4'

loop_
_geom_angle_atom_site_label_1
_geom_angle_atom_site_label_2
_geom_angle_atom_site_label_3
_geom_angle
C1 S1 C3 90.90(8)
C4 O1 C14 113.50(12)
C3 N1 C2 112.39(13)
C3 N1 C13 119.55(12)
C2 N1 C13 119.85(13)
C2 C1 C11 129.13(16)
C2 C1 S1 111.73(12)
C11 C1 S1 119.09(13)
C1 C2 N1 114.82(15)
C1 C2 C12 127.22(15)
N1 C2 C12 117.94(15)
C4 C3 N1 129.40(14)
C4 C3 S1 120.65(12)
N1 C3 S1 109.95(11)
C3 C4 O1 114.14(13)
C3 C4 C5 129.08(13)
O1 C4 C5 116.78(12)
C6 C5 C10 117.31(14)
C6 C5 C4 122.12(13)
C10 C5 C4 120.40(13)
C7 C6 C5 121.24(14)
C7 C6 H6 119.4
C5 C6 H6 119.4
C6 C7 C8 120.62(14)
C6 C7 H7 119.7
C8 C7 H7 119.7
C7 C8 C9 118.86(15)
C7 C8 H8 120.6
C9 C8 H8 120.6
C10 C9 C8 120.94(14)
C10 C9 H9 119.5
C8 C9 H9 119.5
C9 C10 C5 121.03(14)
C9 C10 H10 119.5
C5 C10 H10 119.5
C1 C11 H11A 109.5
C1 C11 H11B 109.5
H11A C11 H11B 109.5
C1 C11 H11C 109.5
H11A C11 H11C 109.5
H11B C11 H11C 109.5
C2 C12 H12A 109.5
C2 C12 H12B 109.5
H12A C12 H12B 109.5
C2 C12 H12C 109.5
H12A C12 H12C 109.5
H12B C12 H12C 109.5
N1 C13 H13A 109.5
N1 C13 H13B 109.5
H13A C13 H13B 109.5
N1 C13 H13C 109.5
H13A C13 H13C 109.5
H13B C13 H13C 109.5
O1 C14 H14A 109.5
O1 C14 H14B 109.5
H14A C14 H14B 109.5
O1 C14 H14C 109.5
H14A C14 H14C 109.5
H14B C14 H14C 109.5

loop_
_geom_bond_atom_site_label_1
_geom_bond_atom_site_label_2
_geom_bond_distance
S1 C1 1.7614(17)
S1 C3 1.7646(16)
O1 C4 1.3999(17)
O1 C14 1.435(2)
N1 C3 1.402(2)
N1 C2 1.4186(19)
N1 C13 1.4589(19)
C1 C2 1.330(2)
C1 C11 1.500(2)
C2 C12 1.497(2)
C3 C4 1.349(2)
C4 C5 1.464(2)
C5 C6 1.399(2)
C5 C10 1.404(2)
C6 C7 1.383(2)
C6 H6 0.9500
C7 C8 1.384(2)
C7 H7 0.9500
C8 C9 1.385(2)
C8 H8 0.9500
C9 C10 1.378(2)
C9 H9 0.9500
C10 H10 0.9500
C11 H11A 0.9800
C11 H11B 0.9800
C11 H11C 0.9800
C12 H12A 0.9800
C12 H12B 0.9800
C12 H12C 0.9800
C13 H13A 0.9800
C13 H13B 0.9800
C13 H13C 0.9800
C14 H14A 0.9800
C14 H14B 0.9800
C14 H14C 0.9800

loop_
_geom_hbond_atom_site_label_D
_geom_hbond_atom_site_label_H
_geom_hbond_atom_site_label_A
_geom_hbond_site_symmetry_A
_geom_hbond_distance_DH
_geom_hbond_distance_HA
_geom_hbond_distance_DA
_geom_hbond_angle_DHA
_geom_hbond_publ_flag
C8 H8 Cg1 2_545 0.95 2.83 3.6324(16) 142 yes
C13 H13B Cg1 1_565 0.98 2.74 3.5657(15) 143 yes

loop_
_geom_torsion_atom_site_label_1
_geom_torsion_atom_site_label_2
_geom_torsion_atom_site_label_3
_geom_torsion_atom_site_label_4
_geom_torsion
C3 S1 C1 C2 3.05(13)
C3 S1 C1 C11 -179.13(14)
C11 C1 C2 N1 -178.57(16)
S1 C1 C2 N1 -1.02(18)
C11 C1 C2 C12 0.3(3)
S1 C1 C2 C12 177.82(15)
C3 N1 C2 C1 -2.3(2)
C13 N1 C2 C1 146.04(15)
C3 N1 C2 C12 178.72(14)
C13 N1 C2 C12 -32.9(2)
C2 N1 C3 C4 -176.49(15)
C13 N1 C3 C4 35.0(2)
C2 N1 C3 S1 4.49(15)
C13 N1 C3 S1 -143.98(12)
C1 S1 C3 C4 176.64(13)
C1 S1 C3 N1 -4.25(11)
N1 C3 C4 O1 -165.29(14)
S1 C3 C4 O1 13.63(19)
N1 C3 C4 C5 14.8(3)
S1 C3 C4 C5 -166.26(12)
C14 O1 C4 C3 -110.21(16)
C14 O1 C4 C5 69.70(17)
C3 C4 C5 C6 28.4(2)
O1 C4 C5 C6 -151.44(14)
C3 C4 C5 C10 -156.27(16)
O1 C4 C5 C10 23.8(2)
C10 C5 C6 C7 1.3(2)
C4 C5 C6 C7 176.69(14)
C5 C6 C7 C8 -0.7(2)
C6 C7 C8 C9 -0.2(2)
C7 C8 C9 C10 0.6(2)
C8 C9 C10 C5 0.0(2)
C6 C5 C10 C9 -0.9(2)
C4 C5 C10 C9 -176.45(14)

loop_
_cod_related_entry_id
_cod_related_entry_database
_cod_related_entry_code
1 ChemSpider 30658171
